data_2007381
loop_
_publ_author_name
'Baudoux, Guy'
'Norberg, Bernadette'
'Provins, Laurent'
'Froidbize, Alexandre'
'Krief, Alain'
'Evrard, Guy'

_publ_section_title
;
 Three Intermediates in the Synthesis of Chrysanthemic Acid
;
_journal_issue 6
_journal_name_full 'Acta Crystallographica Section C'
_journal_page_first 834
_journal_page_last 837
_journal_paper_doi 10.1107/S0108270198000298
_journal_volume 54
_journal_year 1998
_chemical_formula_moiety 'C20 H28 O8 S'
_chemical_formula_sum 'C20 H28 O8 S'
_chemical_formula_weight 428.48
_chemical_name_systematic
;
methyl (3S)-2-acetyl-3-((4S)-2,2-dimethyl-1,3-dioxolan-4-yl)-4-methyl-
(phenylsulfonyl) pentanoate
;
_space_group_IT_number 4
_symmetry_cell_setting monoclinic
_symmetry_space_group_name_Hall 'P 2yb'
_symmetry_space_group_name_H-M 'P 1 21 1'
_cell_angle_alpha 90.00
_cell_angle_beta 101.268(5)
_cell_angle_gamma 90.00
_cell_formula_units_Z 2
_cell_length_a 10.6930(10)
_cell_length_b 8.4460(10)
_cell_length_c 11.9920(10)
_cell_measurement_reflns_used 25
_cell_measurement_temperature 292(2)
_cell_measurement_theta_max 50
_cell_measurement_theta_min 40
_cell_volume 1062.16(18)
_computing_cell_refinement 'CAD-4 EXPRESS'
_computing_data_collection 'CAD-4 EXPRESS (Enraf-Nonius, 1992)'
_computing_data_reduction 'NONIUS93 (Baudoux & Evrard, 1993)'
_computing_molecular_graphics 'PLATON (Spek, 1990)'
_computing_publication_material SHELXL97
_computing_structure_refinement 'SHELXL97 (Sheldrick, 1997)'
_computing_structure_solution 'SIR92 (Altomare et al., 1993)'
_diffrn_ambient_temperature 292(2)
_diffrn_measured_fraction_theta_full 1.000
_diffrn_measured_fraction_theta_max 1.000
_diffrn_measurement_device_type 'Enraf-Nonius CAD-4'
_diffrn_measurement_method \w/2\q
_diffrn_radiation_monochromator graphite
_diffrn_radiation_source 'fine-focus sealed tube'
_diffrn_radiation_type CuK\a
_diffrn_radiation_wavelength 1.54178
_diffrn_reflns_av_R_equivalents 0.016
_diffrn_reflns_av_sigmaI/netI 0.031
_diffrn_reflns_limit_h_max 13
_diffrn_reflns_limit_h_min -12
_diffrn_reflns_limit_k_max 0
_diffrn_reflns_limit_k_min -10
_diffrn_reflns_limit_l_max 10
_diffrn_reflns_limit_l_min -14
_diffrn_reflns_number 3339
_diffrn_reflns_theta_full 71.79
_diffrn_reflns_theta_max 71.79
_diffrn_reflns_theta_min 3.76
_diffrn_standards_decay_% 6.0
_diffrn_standards_interval_time 60
_diffrn_standards_number 3
_exptl_absorpt_coefficient_mu 1.736
_exptl_absorpt_correction_type none
_exptl_crystal_colour 'transparent, colourless'
_exptl_crystal_density_diffrn 1.340
_exptl_crystal_density_method 'not measured'
_exptl_crystal_description irregular
_exptl_crystal_F_000 456
_exptl_crystal_size_max 0.30
_exptl_crystal_size_mid 0.18
_exptl_crystal_size_min 0.14
_refine_diff_density_max 0.125
_refine_diff_density_min -0.250
_refine_ls_abs_structure_details 'Flack (1983)'
_refine_ls_abs_structure_Flack -0.05(2)
_refine_ls_extinction_method none
_refine_ls_goodness_of_fit_ref 1.083
_refine_ls_hydrogen_treatment 'H atoms treated by a mixture of independent and constrained refinement'
_refine_ls_matrix_type full
_refine_ls_number_parameters 266
_refine_ls_number_reflns 2234
_refine_ls_number_restraints 0
_refine_ls_restrained_S_all 1.083
_refine_ls_R_factor_all 0.032
_refine_ls_R_factor_gt 0.030
_refine_ls_shift/su_max 0.001
_refine_ls_shift/su_mean 0.000
_refine_ls_structure_factor_coef Fsqd
_refine_ls_weighting_details 'w = 1/[\s^2^(Fo^2^)+(0.0379P)^2^+0.0142P] where P = (Fo^2^+2Fc^2^)/3'
_refine_ls_weighting_scheme calc
_refine_ls_wR_factor_ref 0.077
_reflns_number_gt 2104
_reflns_number_total 2234
_reflns_threshold_expression I>2\s(I)
_cod_data_source_file sk1167.cif
_cod_data_source_block II
_cod_depositor_comments
;
The following automatic conversions were performed:

'_refine_ls_weighting_scheme' value 'calc w =
1/[\s^2^(Fo^2^)+(0.0379P)^2^+0.0142P] where P = (Fo^2^+2Fc^2^)/3' was
changed to 'calc'. New tag '_refine_ls_weighting_details' was
created. The value of the new tag was set to 'w =
1/[\s^2^(Fo^2^)+(0.0379P)^2^+0.0142P] where P = (Fo^2^+2Fc^2^)/3'.

Automatic conversion script
Id: cif_fix_values 3143 2015-03-26 13:38:13Z robertas 
;
_cod_original_sg_symbol_Hall 'P 2y1'
_cod_original_sg_symbol_H-M 'P 21'
_cod_database_code 2007381

loop_
_symmetry_equiv_pos_as_xyz
'x, y, z'
'-x, y+1/2, -z'

loop_
_atom_site_label
_atom_site_fract_x
_atom_site_fract_y
_atom_site_fract_z
_atom_site_U_iso_or_equiv
_atom_site_adp_type
_atom_site_calc_flag
_atom_site_refinement_flags
_atom_site_occupancy
_atom_site_disorder_assembly
_atom_site_disorder_group
_atom_site_type_symbol
S1 .54372(5) -.2066 .22337(5) .03936(16) Uani d . 1 . . S
O1 .7600(2) .0768(3) .48844(17) .0566(6) Uani d . 1 . . O
O2 .94441(18) -.0539(3) .54311(14) .0455(5) Uani d . 1 . . O
O3 1.01885(17) -.2086(3) .32093(18) .0524(5) Uani d . 1 . . O
O4 1.10617(16) .0271(3) .37213(17) .0450(5) Uani d . 1 . . O
O5 .88631(19) .2614(2) .11112(17) .0480(5) Uani d . 1 . . O
O6 .89251(18) -.0045(2) .11422(16) .0438(5) Uani d . 1 . . O
O7 .50301(19) -.1589(3) .10651(19) .0601(6) Uani d . 1 . . O
O8 .50135(19) -.1137(3) .3102(2) .0565(6) Uani d . 1 . . O
C1 .8835(2) .0137(3) .3477(2) .0325(5) Uani d . 1 . . C
H1 .8993 .1244 .3302 .034(7) Uiso calc R 1 . . H
C2 .7207(2) -.2128(3) .25719(19) .0329(5) Uani d . 1 . . C
C3 .7627(2) -.0345(3) .25939(19) .0325(5) Uani d . 1 . . C
H3 .6927 .0239 .2823 .030(6) Uiso calc R 1 . . H
C4 .7716(2) .0334(3) .1419(2) .0370(6) Uani d . 1 . . C
H4 .7032 -.0115 .0841 .048(8) Uiso calc R 1 . . H
C5 .7661(3) .2162(4) .1346(3) .0439(7) Uani d . 1 . . C
H5A .6973 .2506 .0743 .076(12) Uiso calc R 1 . . H
H5B .7536 .2617 .2059 .035(7) Uiso calc R 1 . . H
C6 .9321(3) .1293(4) .0567(2) .0440(6) Uani d . 1 . . C
C7 .7651(3) -.3139(4) .1668(2) .0407(6) Uani d . 1 . . C
H7A .7224 -.2801 .0926 .061 Uiso calc R 1 . . H
H7B .7453 -.4230 .1776 .061 Uiso calc R 1 . . H
H7C .8556 -.3021 .1732 .061 Uiso calc R 1 . . H
C8 .7549(3) -.2940(3) .3731(2) .0420(6) Uani d . 1 . . C
H8A .7229 -.4005 .3670 .063 Uiso calc R 1 . . H
H8B .7173 -.2368 .4274 .063 Uiso calc R 1 . . H
H8C .8459 -.2958 .3976 .063 Uiso calc R 1 . . H
C9 .8534(2) .0169(4) .4672(2) .0394(6) Uani d . 1 . . C
C10 .9203(3) -.0641(4) .6577(2) .0563(8) Uani d . 1 . . C
H10A .8591 -.1462 .6612 .084 Uiso calc R 1 . . H
H10B .8876 .0352 .6783 .084 Uiso calc R 1 . . H
H10C .9984 -.0881 .7095 .084 Uiso calc R 1 . . H
C11 1.0077(2) -.0720(4) .3439(2) .0363(6) Uani d . 1 . . C
C12 1.2302(2) -.0459(5) .3774(3) .0559(8) Uani d . 1 . . C
H12A 1.2389 -.0777 .3025 .084 Uiso calc R 1 . . H
H12B 1.2376 -.1371 .4261 .084 Uiso calc R 1 . . H
H12C 1.2959 .0288 .4072 .084 Uiso calc R 1 . . H
C13 .8747(4) .1234(5) -.0691(2) .0713(11) Uani d . 1 . . C
H13A .7834 .1263 -.0795 .107 Uiso calc R 1 . . H
H13B .9005 .0273 -.1010 .107 Uiso calc R 1 . . H
H13C .9039 .2127 -.1064 .107 Uiso calc R 1 . . H
C14 1.0758(3) .1347(5) .0796(3) .0616(9) Uani d . 1 . . C
H14A 1.1034 .2310 .0494 .092 Uiso calc R 1 . . H
H14B 1.1077 .0457 .0440 .092 Uiso calc R 1 . . H
H14C 1.1079 .1309 .1602 .092 Uiso calc R 1 . . H
C15 .4931(2) -.4033(3) .2385(2) .0383(6) Uani d . 1 . . C
C16 .4663(3) -.4518(4) .3415(3) .0532(8) Uani d . 1 . . C
H16 .4684 -.3802 .4007 .064 Uiso calc R 1 . . H
C17 .4362(4) -.6100(5) .3543(4) .0744(11) Uani d . 1 . . C
H17 .4191 -.6453 .4233 .089 Uiso calc R 1 . . H
C18 .4316(3) -.7149(5) .2653(4) .0776(11) Uani d . 1 . . C
H18 .4131 -.8209 .2755 .093 Uiso calc R 1 . . H
C19 .4538(3) -.6651(4) .1623(3) .0625(9) Uani d . 1 . . C
H19 .4475 -.7362 .1022 .075 Uiso calc R 1 . . H
C20 .4858(3) -.5087(4) .1480(3) .0492(7) Uani d . 1 . . C
H20 .5023 -.4742 .0786 .059 Uiso calc R 1 . . H

loop_
_atom_site_aniso_label
_atom_site_aniso_U_11
_atom_site_aniso_U_22
_atom_site_aniso_U_33
_atom_site_aniso_U_12
_atom_site_aniso_U_13
_atom_site_aniso_U_23
S1 .0330(3) .0361(3) .0501(3) -.0001(3) .0109(2) .0048(3)
O1 .0537(11) .0728(15) .0468(11) .0151(11) .0190(9) -.0080(11)
O2 .0541(11) .0465(12) .0358(9) .0024(10) .0082(8) .0034(9)
O3 .0399(9) .0366(10) .0797(13) .0024(10) .0097(9) -.0113(12)
O4 .0337(9) .0436(11) .0592(12) -.0061(9) .0126(8) -.0050(10)
O5 .0559(11) .0354(11) .0576(12) -.0075(9) .0230(9) .0008(9)
O6 .0558(11) .0347(10) .0478(10) -.0006(9) .0267(9) .0047(9)
O7 .0471(11) .0677(16) .0598(13) -.0035(10) -.0031(9) .0239(11)
O8 .0442(11) .0451(12) .0869(16) .0012(10) .0293(11) -.0102(12)
C1 .0353(12) .0267(12) .0361(12) -.0025(10) .0088(9) -.0005(11)
C2 .0338(11) .0293(12) .0381(11) -.0013(12) .0129(9) .0019(13)
C3 .0343(12) .0336(13) .0318(11) .0009(11) .0118(9) .0017(11)
C4 .0406(13) .0341(13) .0377(13) -.0047(11) .0113(11) .0029(12)
C5 .0490(16) .0371(16) .0473(16) .0037(13) .0136(13) .0124(13)
C6 .0616(17) .0385(14) .0374(13) -.0078(14) .0236(12) .0012(12)
C7 .0419(15) .0366(14) .0469(15) -.0047(12) .0168(12) -.0092(13)
C8 .0444(14) .0325(15) .0477(15) -.0035(12) .0055(12) .0075(13)
C9 .0426(14) .0383(14) .0371(12) -.0030(12) .0077(11) -.0040(12)
C10 .085(2) .0451(17) .0377(14) -.0092(17) .0104(15) .0033(15)
C11 .0337(12) .0391(15) .0377(13) -.0011(11) .0111(10) .0005(12)
C12 .0325(13) .058(2) .077(2) -.0031(14) .0118(13) -.0033(19)
C13 .099(3) .077(3) .0420(16) -.020(2) .0227(17) .0051(18)
C14 .0611(19) .063(2) .068(2) -.0084(17) .0307(16) .0059(19)
C15 .0315(12) .0379(14) .0470(14) -.0049(11) .0116(10) .0002(12)
C16 .0554(17) .054(2) .0565(18) -.0097(15) .0257(14) -.0027(16)
C17 .083(3) .057(2) .096(3) -.012(2) .048(2) .017(2)
C18 .071(2) .0412(17) .131(3) -.005(2) .045(2) .005(3)
C19 .0538(18) .0446(19) .093(3) -.0133(15) .0246(17) -.0154(18)
C20 .0420(14) .0569(19) .0498(15) -.0094(14) .0118(12) -.0086(15)

loop_
_atom_type_symbol
_atom_type_description
_atom_type_scat_dispersion_real
_atom_type_scat_dispersion_imag
_atom_type_scat_source
C C 0.0181 0.0091 'International Tables Vol C Tables 4.2.6.8 and 6.1.1.4'
H H 0.0000 0.0000 'International Tables Vol C Tables 4.2.6.8 and 6.1.1.4'
O O 0.0492 0.0322 'International Tables Vol C Tables 4.2.6.8 and 6.1.1.4'
S S 0.3331 0.5567 'International Tables Vol C Tables 4.2.6.8 and 6.1.1.4'

loop_
_geom_angle_atom_site_label_1
_geom_angle_atom_site_label_2
_geom_angle_atom_site_label_3
_geom_angle
O7 S1 O8 118.10(15)
O7 S1 C15 108.79(14)
O8 S1 C15 106.93(13)
O7 S1 C2 108.75(11)
O8 S1 C2 107.90(12)
C15 S1 C2 105.70(12)
C9 O2 C10 115.6(2)
C11 O4 C12 114.4(2)
C5 O5 C6 106.6(2)
C6 O6 C4 107.5(2)
C11 C1 C9 112.4(2)
C11 C1 C3 117.9(2)
C9 C1 C3 110.13(19)
C11 C1 H1 105.0
C9 C1 H1 105.0
C3 C1 H1 105.0
C7 C2 C8 110.0(2)
C7 C2 C3 114.9(2)
C8 C2 C3 113.5(2)
C7 C2 S1 107.80(17)
C8 C2 S1 105.28(16)
C3 C2 S1 104.66(16)
C4 C3 C1 109.5(2)
C4 C3 C2 114.2(2)
C1 C3 C2 117.4(2)
C4 C3 H3 104.8
C1 C3 H3 104.8
C2 C3 H3 104.8
O6 C4 C3 110.4(2)
O6 C4 C5 103.6(2)
C3 C4 C5 114.5(2)
O6 C4 H4 109.4
C3 C4 H4 109.4
C5 C4 H4 109.4
O5 C5 C4 104.7(2)
O5 C5 H5A 110.8
C4 C5 H5A 110.8
O5 C5 H5B 110.8
C4 C5 H5B 110.8
H5A C5 H5B 108.9
O5 C6 O6 103.68(18)
O5 C6 C14 108.8(3)
O6 C6 C14 108.9(3)
O5 C6 C13 111.9(3)
O6 C6 C13 110.7(3)
C14 C6 C13 112.5(2)
C2 C7 H7A 109.5
C2 C7 H7B 109.5
H7A C7 H7B 109.5
C2 C7 H7C 109.5
H7A C7 H7C 109.5
H7B C7 H7C 109.5
C2 C8 H8A 109.5
C2 C8 H8B 109.5
H8A C8 H8B 109.5
C2 C8 H8C 109.5
H8A C8 H8C 109.5
H8B C8 H8C 109.5
O1 C9 O2 125.0(2)
O1 C9 C1 123.1(2)
O2 C9 C1 111.8(2)
O2 C10 H10A 109.5
O2 C10 H10B 109.5
H10A C10 H10B 109.5
O2 C10 H10C 109.5
H10A C10 H10C 109.5
H10B C10 H10C 109.5
O3 C11 O4 123.6(2)
O3 C11 C1 126.3(2)
O4 C11 C1 110.1(2)
O4 C12 H12A 109.5
O4 C12 H12B 109.5
H12A C12 H12B 109.5
O4 C12 H12C 109.5
H12A C12 H12C 109.5
H12B C12 H12C 109.5
C6 C13 H13A 109.5
C6 C13 H13B 109.5
H13A C13 H13B 109.5
C6 C13 H13C 109.5
H13A C13 H13C 109.5
H13B C13 H13C 109.5
C6 C14 H14A 109.5
C6 C14 H14B 109.5
H14A C14 H14B 109.5
C6 C14 H14C 109.5
H14A C14 H14C 109.5
H14B C14 H14C 109.5
C16 C15 C20 121.1(3)
C16 C15 S1 119.4(2)
C20 C15 S1 119.5(2)
C15 C16 C17 118.5(3)
C15 C16 H16 120.8
C17 C16 H16 120.8
C18 C17 C16 120.3(4)
C18 C17 H17 119.8
C16 C17 H17 119.8
C19 C18 C17 121.0(4)
C19 C18 H18 119.5
C17 C18 H18 119.5
C18 C19 C20 119.7(4)
C18 C19 H19 120.1
C20 C19 H19 120.1
C19 C20 C15 119.4(3)
C19 C20 H20 120.3
C15 C20 H20 120.3

loop_
_geom_bond_atom_site_label_1
_geom_bond_atom_site_label_2
_geom_bond_site_symmetry_2
_geom_bond_distance
_geom_bond_publ_flag
S1 O7 . 1.441(2) ?
S1 O8 . 1.445(2) ?
S1 C15 . 1.767(3) ?
S1 C2 . 1.857(2) ?
O1 C9 . 1.191(3) ?
O2 C9 . 1.336(3) ?
O2 C10 . 1.449(3) ?
O3 C11 . 1.197(3) ?
O4 C11 . 1.336(3) ?
O4 C12 . 1.453(3) ?
O5 C5 . 1.421(3) ?
O5 C6 . 1.427(4) ?
O6 C6 . 1.431(3) ?
O6 C4 . 1.433(3) ?
C1 C11 . 1.521(3) ?
C1 C9 . 1.529(3) ?
C1 C3 . 1.556(3) ?
C1 H1 . .9800 ?
C2 C7 . 1.527(3) ?
C2 C8 . 1.529(3) ?
C2 C3 . 1.570(4) ?
C3 C4 . 1.541(3) ?
C3 H3 . .9800 ?
C4 C5 . 1.547(4) ?
C4 H4 . .9800 ?
C5 H5A . .9700 ?
C5 H5B . .9700 ?
C6 C14 . 1.508(4) ?
C6 C13 . 1.514(4) ?
C7 H7A . .9600 ?
C7 H7B . .9600 ?
C7 H7C . .9600 ?
C8 H8A . .9600 ?
C8 H8B . .9600 ?
C8 H8C . .9600 ?
C10 H10A . .9600 ?
C10 H10B . .9600 ?
C10 H10C . .9600 ?
C12 H12A . .9600 ?
C12 H12B . .9600 ?
C12 H12C . .9600 ?
C13 H13A . .9600 ?
C13 H13B . .9600 ?
C13 H13C . .9600 ?
C14 H14A . .9600 ?
C14 H14B . .9600 ?
C14 H14C . .9600 ?
C15 C16 . 1.383(4) ?
C15 C20 . 1.394(4) ?
C16 C17 . 1.389(5) ?
C16 H16 . .9300 ?
C17 C18 . 1.381(6) ?
C17 H17 . .9300 ?
C18 C19 . 1.369(5) ?
C18 H18 . .9300 ?
C19 C20 . 1.384(5) ?
C19 H19 . .9300 ?
C20 H20 . .9300 ?

loop_
_geom_torsion_atom_site_label_1
_geom_torsion_atom_site_label_2
_geom_torsion_atom_site_label_3
_geom_torsion_atom_site_label_4
_geom_torsion
_geom_torsion_publ_flag
O7 S1 C2 C7 -52.0(2) ?
O8 S1 C2 C7 178.82(19) ?
C15 S1 C2 C7 64.7(2) ?
O7 S1 C2 C8 -169.35(19) ?
O8 S1 C2 C8 61.4(2) ?
C15 S1 C2 C8 -52.7(2) ?
O7 S1 C2 C3 70.75(19) ?
O8 S1 C2 C3 -58.47(18) ?
C15 S1 C2 C3 -172.59(16) ?
C11 C1 C3 C4 -74.9(3) ?
C9 C1 C3 C4 154.2(2) ?
C11 C1 C3 C2 57.4(3) ?
C9 C1 C3 C2 -73.5(3) ?
C7 C2 C3 C4 32.7(3) ?
C8 C2 C3 C4 160.4(2) ?
S1 C2 C3 C4 -85.3(2) ?
C7 C2 C3 C1 -97.5(2) ?
C8 C2 C3 C1 30.3(3) ?
S1 C2 C3 C1 144.55(17) yes
C6 O6 C4 C3 -142.3(2) ?
C6 O6 C4 C5 -19.2(3) ?
C1 C3 C4 O6 50.1(3) ?
C2 C3 C4 O6 -83.8(3) ?
C1 C3 C4 C5 -66.3(3) ?
C2 C3 C4 C5 159.8(2) ?
C6 O5 C5 C4 25.1(3) ?
O6 C4 C5 O5 -3.6(3) ?
C3 C4 C5 O5 116.7(2) ?
C5 O5 C6 O6 -37.4(3) ?
C5 O5 C6 C14 -153.1(2) ?
C5 O5 C6 C13 82.0(3) ?
C4 O6 C6 O5 35.1(3) ?
C4 O6 C6 C14 150.8(2) ?
C4 O6 C6 C13 -85.1(3) ?
C10 O2 C9 O1 3.7(4) ?
C10 O2 C9 C1 -176.7(2) ?
C11 C1 C9 O1 -179.2(3) ?
C3 C1 C9 O1 -45.5(4) ?
C11 C1 C9 O2 1.2(3) ?
C3 C1 C9 O2 134.9(2) ?
C12 O4 C11 O3 -2.3(4) ?
C12 O4 C11 C1 176.6(2) ?
C9 C1 C11 O3 94.2(3) ?
C3 C1 C11 O3 -35.5(4) ?
C9 C1 C11 O4 -84.7(3) ?
C3 C1 C11 O4 145.5(2) ?
O7 S1 C15 C16 -150.4(2) ?
O8 S1 C15 C16 -21.8(3) ?
C2 S1 C15 C16 93.0(2) ?
O7 S1 C15 C20 32.2(3) ?
O8 S1 C15 C20 160.8(2) ?
C2 S1 C15 C20 -84.4(2) ?
C20 C15 C16 C17 2.3(5) ?
S1 C15 C16 C17 -175.1(3) ?
C15 C16 C17 C18 -0.9(6) ?
C16 C17 C18 C19 -1.3(6) ?
C17 C18 C19 C20 2.3(6) ?
C18 C19 C20 C15 -0.9(5) ?
C16 C15 C20 C19 -1.4(4) ?
S1 C15 C20 C19 176.0(2) ?
H1 C1 C3 C2 173.9 yes
H4 C4 C3 C1 170.5 yes

loop_
_cod_related_entry_id
_cod_related_entry_database
_cod_related_entry_code
1 ChemSpider 21185922
